data_7714073
loop_
_publ_author_name
'Gupta, Rahat'
'Sahni, Priya'
'Jana, Salil K.'
'Negi, Anshul'
'Pal, Amlan K.'

_publ_section_title
;
 Effect of substitution on deep-blue Ir(III) N-heterocyclic carbene (NHC)
 emitters
;
_journal_name_full 'Dalton Transactions'
_journal_paper_doi 10.1039/D3DT01947K
_journal_year 2023
_chemical_compound_source 'Synthesized in lab'
_chemical_formula_moiety 'C14 H12 Br N2, I'
_chemical_formula_sum 'C14 H12 Br I N2'
_chemical_formula_weight 415.067
_chemical_name_systematic '6-bromo-3-methyl-1-phenyl-1H-benzo[d]imidazol-3-ium iodide'
_space_group_crystal_system monoclinic
_space_group_IT_number 14
_space_group_name_Hall '-P 2ybc'
_space_group_name_H-M_alt 'P 1 21/c 1'
_symmetry_Int_Tables_number 14
_audit_creation_date 2023-03-30
_audit_creation_method
;
Olex2 1.3-alpha
(compiled 2020.11.12 svn.r5f609507 for OlexSys, GUI svn.r6408)
;
_audit_update_record
;
2023-06-21 deposited with the CCDC.	2023-09-28 downloaded from the CCDC.
;
_cell_angle_alpha 90
_cell_angle_beta 106.91(1)
_cell_angle_gamma 90
_cell_formula_units_Z 4
_cell_length_a 8.811(3)
_cell_length_b 22.538(7)
_cell_length_c 7.398(2)
_cell_measurement_reflns_used 6769
_cell_measurement_temperature 100(2)
_cell_measurement_theta_max 28.23
_cell_measurement_theta_min 2.42
_cell_volume 1405.6(8)
_computing_cell_refinement 'SAINT V8.40B (?, 2016)'
_computing_data_reduction 'SAINT V8.40B (?, 2016)'
_computing_molecular_graphics 'Olex2 1.3-alpha (Dolomanov et al., 2009)'
_computing_publication_material 'Olex2 1.3-alpha (Dolomanov et al., 2009)'
_computing_structure_refinement 'olex2.refine 1.3-alpha (Bourhis et al., 2015)'
_diffrn_ambient_temperature 100.0
_diffrn_measured_fraction_theta_full 0.9980
_diffrn_measured_fraction_theta_max 0.9943
_diffrn_measurement_device_type 'Bruker APEX-II CCD'
_diffrn_measurement_method '\f and \w scans'
_diffrn_radiation_type 'Mo K\a'
_diffrn_radiation_wavelength 0.71073
_diffrn_reflns_av_R_equivalents 0.0772
_diffrn_reflns_av_unetI/netI 0.0339
_diffrn_reflns_Laue_measured_fraction_full 0.9980
_diffrn_reflns_Laue_measured_fraction_max 0.9943
_diffrn_reflns_limit_h_max 11
_diffrn_reflns_limit_h_min -11
_diffrn_reflns_limit_k_max 30
_diffrn_reflns_limit_k_min -30
_diffrn_reflns_limit_l_max 9
_diffrn_reflns_limit_l_min -9
_diffrn_reflns_number 37947
_diffrn_reflns_point_group_measured_fraction_full 0.9980
_diffrn_reflns_point_group_measured_fraction_max 0.9943
_diffrn_reflns_theta_full 25.2417
_diffrn_reflns_theta_max 28.38
_diffrn_reflns_theta_min 2.42
_diffrn_source_current 1.4
_diffrn_source_power 0.07
_diffrn_source_voltage 50.0
_diffrn_standards_number 0
_exptl_absorpt_coefficient_mu 5.107
_exptl_absorpt_correction_T_max 0.7457
_exptl_absorpt_correction_T_min 0.4910
_exptl_absorpt_correction_type multi-scan
_exptl_absorpt_process_details 'SADABS-2016/2 (Bruker,2016/2) was used for absorption correction.'
_exptl_crystal_colour colourless
_exptl_crystal_colour_lustre metallic
_exptl_crystal_colour_primary white
_exptl_crystal_density_diffrn 1.980
_exptl_crystal_description block
_exptl_crystal_F_000 792.0
_exptl_crystal_preparation 'Synthesized in laboratory'
_exptl_crystal_recrystallization_method
'Crystals were grown by the slow diffusion of the hexanes into the concentrated solution of the titled compound in ethylacetate'
_exptl_crystal_size_max 0.2
_exptl_crystal_size_mid 0.16
_exptl_crystal_size_min 0.16
_refine_diff_density_max 1.6455
_refine_diff_density_min -1.3586
_refine_diff_density_rms 0.1756
_refine_ls_d_res_high 0.7477
_refine_ls_d_res_low 8.4298
_refine_ls_goodness_of_fit_ref 1.0451
_refine_ls_hydrogen_treatment constr
_refine_ls_matrix_type full
_refine_ls_number_constraints 22
_refine_ls_number_parameters 164
_refine_ls_number_reflns 3491
_refine_ls_number_restraints 0
_refine_ls_restrained_S_all 1.0451
_refine_ls_R_factor_all 0.0483
_refine_ls_R_factor_gt 0.0431
_refine_ls_shift/su_max 0.0008
_refine_ls_shift/su_mean 0.0000
_refine_ls_structure_factor_coef Fsqd
_refine_ls_weighting_details 'w=1/[\s^2^(Fo^2^)+(0.0581P)^2^+4.9015P] where P=(Fo^2^+2Fc^2^)/3'
_refine_ls_weighting_scheme calc
_refine_ls_wR_factor_gt 0.1145
_refine_ls_wR_factor_ref 0.1184
_reflns_Friedel_coverage 0.0
_reflns_limit_h_max 11
_reflns_limit_h_min -11
_reflns_limit_k_max 30
_reflns_limit_k_min 0
_reflns_limit_l_max 9
_reflns_limit_l_min 0
_reflns_number_gt 3126
_reflns_number_total 3491
_reflns_threshold_expression I>=2u(I)
_cod_data_source_file d3dt01947k2.cif
_cod_data_source_block mo_PS_103_0ma_a
_cod_database_code 7714073
_olex2_refinement_description
;
1. Fixed Uiso
 At 1.2 times of:
  All C(H) groups
 At 1.5 times of:
  All C(H,H,H) groups
2.a Aromatic/amide H refined with riding coordinates:
 C10(H10), C9(H9), C8(H8), C5(H5), C6(H6), C13(H13), C2(H2), C12(H12), C11(H11)
2.b Idealised Me refined as rotating group:
 C14(H14a,H14b,H14c)
;
_olex2_exptl_crystal_mounting_method 'On a loop fibre'
_olex2_submission_original_sample_id PS-103
_olex2_submission_special_instructions 'No special instructions were received'

loop_
_space_group_symop_id
_space_group_symop_operation_xyz
1 x,y,z
2 -x,y+1/2,-z+1/2
3 -x,-y,-z
4 x,-y-1/2,z-1/2

loop_
_atom_site_label
_atom_site_type_symbol
_atom_site_fract_x
_atom_site_fract_y
_atom_site_fract_z
_atom_site_U_iso_or_equiv
_atom_site_adp_type
_atom_site_occupancy
_atom_site_refinement_flags_posn
I1 I 1.02483(4) 0.401902(15) 0.74900(4) 0.04097(13) Uani 1.000000 .
Br1 Br 0.37264(8) 0.20485(2) 0.27481(7) 0.05027(18) Uani 1.000000 .
N1 N 0.7040(5) 0.40311(17) 0.2488(5) 0.0324(8) Uani 1.000000 .
N2 N 0.9233(5) 0.3578(2) 0.2507(6) 0.0472(11) Uani 1.000000 .
C10 C 0.3962(6) 0.5444(2) 0.2497(7) 0.0394(10) Uani 1.000000 .
H10 H 0.3266(6) 0.5765(2) 0.2513(7) 0.0473(12) Uiso 1.000000 R
C9 C 0.3378(5) 0.4935(2) 0.1460(7) 0.0340(9) Uani 1.000000 .
H9 H 0.2284(5) 0.4907(2) 0.0785(7) 0.0409(11) Uiso 1.000000 R
C8 C 0.4394(5) 0.44710(18) 0.1413(6) 0.0282(8) Uani 1.000000 .
H8 H 0.4021(5) 0.41288(18) 0.0667(6) 0.0339(9) Uiso 1.000000 R
C7 C 0.5973(5) 0.45163(19) 0.2483(6) 0.0287(8) Uani 1.000000 .
C3 C 0.6745(6) 0.3430(2) 0.2620(6) 0.0331(9) Uani 1.000000 .
C4 C 0.8175(6) 0.3146(2) 0.2644(6) 0.0399(11) Uani 1.000000 .
C5 C 0.8306(7) 0.2530(3) 0.2733(7) 0.0484(13) Uani 1.000000 .
H5 H 0.9267(7) 0.2335(3) 0.2750(7) 0.0581(16) Uiso 1.000000 R
C6 C 0.6983(9) 0.2217(2) 0.2794(7) 0.0564(17) Uani 1.000000 .
H6 H 0.7027(9) 0.1796(2) 0.2850(7) 0.068(2) Uiso 1.000000 R
C13 C 0.8555(6) 0.4103(3) 0.2454(7) 0.0403(11) Uani 1.000000 .
H13 H 0.9054(6) 0.4474(3) 0.2401(7) 0.0483(13) Uiso 1.000000 R
C14 C 1.0910(7) 0.3478(4) 0.2630(9) 0.065(2) Uani 1.000000 .
H14a H 1.1495(15) 0.337(3) 0.392(2) 0.097(3) Uiso 1.000000 GR
H14b H 1.0990(8) 0.3160(18) 0.176(6) 0.097(3) Uiso 1.000000 GR
H14c H 1.136(2) 0.3844(8) 0.229(8) 0.097(3) Uiso 1.000000 GR
C2 C 0.5409(6) 0.3120(2) 0.2717(6) 0.0340(9) Uani 1.000000 .
H2 H 0.4458(6) 0.3314(2) 0.2740(6) 0.0408(11) Uiso 1.000000 R
C1 C 0.5557(7) 0.2509(2) 0.2777(7) 0.0409(11) Uani 1.000000 .
C12 C 0.6560(6) 0.5013(2) 0.3534(6) 0.0349(9) Uani 1.000000 .
H12 H 0.7642(6) 0.5031(2) 0.4265(6) 0.0418(11) Uiso 1.000000 R
C11 C 0.5563(6) 0.5485(2) 0.3516(7) 0.0396(10) Uani 1.000000 .
H11 H 0.5963(6) 0.5837(2) 0.4193(7) 0.0476(12) Uiso 1.000000 R

loop_
_atom_site_aniso_label
_atom_site_aniso_U_11
_atom_site_aniso_U_22
_atom_site_aniso_U_33
_atom_site_aniso_U_12
_atom_site_aniso_U_13
_atom_site_aniso_U_23
I1 0.03379(18) 0.0486(2) 0.03730(19) -0.01271(12) 0.00526(13) 0.00476(12)
Br1 0.0777(4) 0.0255(2) 0.0353(3) -0.0049(2) -0.0029(3) 0.00026(17)
N1 0.0313(18) 0.038(2) 0.0270(17) 0.0051(14) 0.0064(15) 0.0032(14)
N2 0.035(2) 0.075(3) 0.033(2) 0.020(2) 0.0129(17) 0.011(2)
C10 0.051(3) 0.029(2) 0.042(3) 0.0043(19) 0.021(2) 0.0058(19)
C9 0.031(2) 0.030(2) 0.042(2) 0.0002(16) 0.0131(18) 0.0119(18)
C8 0.032(2) 0.0270(19) 0.0248(18) -0.0004(15) 0.0062(15) 0.0025(15)
C7 0.0274(19) 0.030(2) 0.029(2) -0.0005(15) 0.0100(16) 0.0055(16)
C3 0.037(2) 0.036(2) 0.0225(19) 0.0104(17) 0.0027(17) -0.0009(16)
C4 0.043(3) 0.051(3) 0.0208(19) 0.016(2) 0.0025(17) -0.0001(18)
C5 0.058(3) 0.050(3) 0.032(2) 0.025(3) 0.007(2) -0.002(2)
C6 0.095(5) 0.035(3) 0.027(2) 0.028(3) -0.003(3) -0.0067(19)
C13 0.032(2) 0.058(3) 0.029(2) 0.006(2) 0.0077(18) 0.014(2)
C14 0.036(3) 0.115(6) 0.047(3) 0.033(3) 0.017(2) 0.022(3)
C2 0.042(2) 0.027(2) 0.028(2) 0.0058(17) 0.0014(18) -0.0012(16)
C1 0.060(3) 0.028(2) 0.026(2) 0.003(2) -0.001(2) 0.0001(16)
C12 0.036(2) 0.038(2) 0.029(2) -0.0121(18) 0.0079(17) 0.0024(17)
C11 0.057(3) 0.027(2) 0.037(2) -0.0103(19) 0.017(2) -0.0005(17)

loop_
_atom_type_symbol
_atom_type_scat_dispersion_real
_atom_type_scat_dispersion_imag
_atom_type_scat_Cromer_Mann_a1
_atom_type_scat_Cromer_Mann_a2
_atom_type_scat_Cromer_Mann_a3
_atom_type_scat_Cromer_Mann_a4
_atom_type_scat_Cromer_Mann_b1
_atom_type_scat_Cromer_Mann_b2
_atom_type_scat_Cromer_Mann_b3
_atom_type_scat_Cromer_Mann_b4
_atom_type_scat_Cromer_Mann_c
_atom_type_scat_source
_atom_type_scat_dispersion_source
I -0.41187 1.83264 20.14720 18.99490 7.51380 2.27350 4.34700 0.38140 27.76600 66.87760 4.07119989395 'International Tables Volume C Table 6.1.1.4 (pp. 500-502)' 'Henke, Gullikson and Davis, At. Data and Nucl. Data Tables, 1993, 54, 2'
H 0.00000 0.00000 0.49300 0.32291 0.14019 0.04081 10.51090 26.12570 3.14236 57.79970 0.0030380000826 'International Tables Volume C Table 6.1.1.4 (pp. 500-502)' 'Henke, Gullikson and Davis, At. Data and Nucl. Data Tables, 1993, 54, 2'
C 0.00347 0.00161 2.31000 1.02000 1.58860 0.86500 20.84390 10.20750 0.56870 51.65120 0.215599998832 'International Tables Volume C Table 6.1.1.4 (pp. 500-502)' 'Henke, Gullikson and Davis, At. Data and Nucl. Data Tables, 1993, 54, 2'
Br -0.28346 2.55990 17.17890 5.23580 5.63770 3.98510 2.17230 16.57960 0.26090 41.43280 2.95569992065 'International Tables Volume C Table 6.1.1.4 (pp. 500-502)' 'Henke, Gullikson and Davis, At. Data and Nucl. Data Tables, 1993, 54, 2'
N 0.00653 0.00323 12.21260 3.13220 2.01250 1.16630 0.00570 9.89330 28.99750 0.58260 -11.5290002823 'International Tables Volume C Table 6.1.1.4 (pp. 500-502)' 'Henke, Gullikson and Davis, At. Data and Nucl. Data Tables, 1993, 54, 2'

loop_
_geom_angle_atom_site_label_1
_geom_angle_atom_site_label_2
_geom_angle_atom_site_label_3
_geom_angle
_geom_angle_site_symmetry_1
_geom_angle_site_symmetry_3
_geom_angle_publ_flag
C3 N1 C7 127.3(4) . . ?
C13 N1 C7 123.7(4) . . ?
C13 N1 C3 108.9(4) . . ?
C13 N2 C4 109.1(4) . . ?
C14 N2 C4 125.4(5) . . ?
C14 N2 C13 125.1(6) . . ?
C9 C10 H10 119.8(3) . . ?
C11 C10 H10 119.8(3) . . ?
C11 C10 C9 120.4(4) . . ?
H9 C9 C10 120.1(3) . . ?
C8 C9 C10 119.9(4) . . ?
C8 C9 H9 120.1(3) . . ?
H8 C8 C9 120.7(3) . . ?
C7 C8 C9 118.6(4) . . ?
C7 C8 H8 120.7(3) . . ?
C8 C7 N1 119.3(4) . . ?
C12 C7 N1 118.6(4) . . ?
C12 C7 C8 122.1(4) . . ?
C4 C3 N1 105.0(4) . . ?
C2 C3 N1 132.3(4) . . ?
C2 C3 C4 122.7(4) . . ?
C3 C4 N2 107.6(4) . . ?
C5 C4 N2 131.4(5) . . ?
C5 C4 C3 121.0(5) . . ?
H5 C5 C4 121.5(4) . . ?
C6 C5 C4 117.0(5) . . ?
C6 C5 H5 121.5(3) . . ?
H6 C6 C5 119.3(3) . . ?
C1 C6 C5 121.3(5) . . ?
C1 C6 H6 119.3(3) . . ?
N2 C13 N1 109.4(5) . . ?
H13 C13 N1 125.3(3) . . ?
H13 C13 N2 125.3(3) . . ?
H14a C14 N2 109.5 . . ?
H14b C14 N2 109.5 . . ?
H14b C14 H14a 109.5 . . ?
H14c C14 N2 109.5 . . ?
H14c C14 H14a 109.5 . . ?
H14c C14 H14b 109.5 . . ?
H2 C2 C3 122.3(3) . . ?
C1 C2 C3 115.4(5) . . ?
C1 C2 H2 122.3(3) . . ?
C6 C1 Br1 119.4(4) . . ?
C2 C1 Br1 118.0(4) . . ?
C2 C1 C6 122.6(5) . . ?
H12 C12 C7 120.4(3) . . ?
C11 C12 C7 119.3(4) . . ?
C11 C12 H12 120.4(3) . . ?
C12 C11 C10 119.8(4) . . ?
H11 C11 C10 120.1(3) . . ?
H11 C11 C12 120.1(3) . . ?

loop_
_geom_bond_atom_site_label_1
_geom_bond_atom_site_label_2
_geom_bond_distance
_geom_bond_site_symmetry_2
_geom_bond_publ_flag
Br1 C1 1.913(6) . ?
N1 C7 1.441(6) . ?
N1 C3 1.389(6) . ?
N1 C13 1.352(6) . ?
N2 C4 1.371(8) . ?
N2 C13 1.322(7) . ?
N2 C14 1.471(7) . ?
C10 H10 0.9500 . ?
C10 C9 1.392(7) . ?
C10 C11 1.396(8) . ?
C9 H9 0.9500 . ?
C9 C8 1.384(6) . ?
C8 H8 0.9500 . ?
C8 C7 1.390(6) . ?
C7 C12 1.376(6) . ?
C3 C4 1.409(6) . ?
C3 C2 1.388(7) . ?
C4 C5 1.393(8) . ?
C5 H5 0.9500 . ?
C5 C6 1.375(10) . ?
C6 H6 0.9500 . ?
C6 C1 1.416(8) . ?
C13 H13 0.9500 . ?
C14 H14a 0.9800 . ?
C14 H14b 0.9800 . ?
C14 H14c 0.9800 . ?
C2 H2 0.9500 . ?
C2 C1 1.382(6) . ?
C12 H12 0.9500 . ?
C12 C11 1.376(7) . ?
C11 H11 0.9500 . ?

loop_
_geom_torsion_atom_site_label_1
_geom_torsion_atom_site_label_2
_geom_torsion_atom_site_label_3
_geom_torsion_atom_site_label_4
_geom_torsion
_geom_torsion_site_symmetry_1
_geom_torsion_site_symmetry_2
_geom_torsion_site_symmetry_3
_geom_torsion_site_symmetry_4
_geom_torsion_publ_flag
Br1 C1 C6 C5 177.1(4) . . . . ?
Br1 C1 C2 C3 -176.1(3) . . . . ?
N1 C7 C8 C9 178.5(4) . . . . ?
N1 C7 C12 C11 178.8(4) . . . . ?
N1 C3 C4 N2 -0.7(4) . . . . ?
N1 C3 C4 C5 -178.8(4) . . . . ?
N1 C3 C2 C1 178.0(5) . . . . ?
N1 C13 N2 C4 -2.1(5) . . . . ?
N1 C13 N2 C14 -175.3(4) . . . . ?
N2 C4 C3 C2 179.3(4) . . . . ?
N2 C4 C5 C6 -177.6(6) . . . . ?
C10 C9 C8 C7 2.8(5) . . . . ?
C10 C11 C12 C7 2.6(5) . . . . ?
C9 C8 C7 C12 -1.9(5) . . . . ?
C8 C7 C12 C11 -0.8(5) . . . . ?
C3 C4 C5 C6 0.1(5) . . . . ?
C3 C2 C1 C6 1.7(5) . . . . ?
C4 C5 C6 C1 -0.3(6) . . . . ?
C5 C6 C1 C2 -0.6(6) . . . . ?
